data_2100559
loop_
_publ_author_name
'C. D. Antoniadis'
'A. J. Blake'
'S. K. Hadjikakou'
'N. Hadjiliadis'
'P. Hubberstey'
'M. Schr\"oder'
'C. Wilson'

_publ_section_title
;
 Structural characterization of selenium and selenium-diiodine
 analogues of the antithyroid drug 6-<i>n</i>-propyl-2-thiouracil and
 its alkyl derivatives
;
_journal_coeditor_code SO5003
_journal_date_accepted 2006-03-29
_journal_date_recd_electronic 2006-03-08
_journal_issue 4
_journal_name_full 'Acta Crystallographica Section B'
_journal_page_first 580
_journal_page_last 591
_journal_paper_category FA
_journal_paper_doi 10.1107/S0108768106011426
_journal_volume 62
_journal_year 2006
_chemical_formula_moiety 'C28 H34 N8 O4 Se2'
_chemical_formula_sum 'C28 H34 N8 O4 Se2'
_chemical_formula_weight 704.55
_chemical_name_systematic
;
 ?
;
_space_group_IT_number 2
_symmetry_cell_setting triclinic
_symmetry_space_group_name_Hall '-P 1'
_symmetry_space_group_name_H-M 'P -1'
_atom_sites_solution_hydrogens geom
_atom_sites_solution_primary direct
_atom_sites_solution_secondary difmap
_audit_creation_method 'enCIFer editing of SHELXL97 CIF output'
_cell_angle_alpha 83.161(2)
_cell_angle_beta 82.785(2)
_cell_angle_gamma 84.358(2)
_cell_formula_units_Z 1
_cell_length_a 5.0717(6)
_cell_length_b 11.8615(14)
_cell_length_c 11.9385(14)
_cell_measurement_reflns_used 1672
_cell_measurement_temperature 120(2)
_cell_measurement_theta_max 27.03
_cell_measurement_theta_min 2.20
_cell_volume 704.90(14)
_computing_cell_refinement 'Bruker SAINT'
_computing_data_collection 'Bruker APEX2'
_computing_data_reduction 'Bruker SAINT; Bruker SHELXTL'
_computing_molecular_graphics 'PLATON (Spek, 2003)'
_computing_publication_material 'enCIFer (Allen et al., 2004); PLATON'
_computing_structure_refinement 'SHELXL97 (Sheldrick, 1997)'
_computing_structure_solution 'SHELXS97 (Sheldrick, 1990)'
_diffrn_ambient_temperature 120(2)
_diffrn_measured_fraction_theta_full 0.987
_diffrn_measured_fraction_theta_max 0.975
_diffrn_measurement_device_type 'Bruker SMART APEXII CCD diffractometer'
_diffrn_measurement_method 'fine-slice \w scans'
_diffrn_radiation_monochromator 'silicon 111'
_diffrn_radiation_source 'Daresbury Laboratory Station 9.8'
_diffrn_radiation_type synchrotron
_diffrn_radiation_wavelength 0.6775
_diffrn_reflns_av_R_equivalents 0.038
_diffrn_reflns_av_sigmaI/netI 0.067
_diffrn_reflns_limit_h_max 7
_diffrn_reflns_limit_h_min -7
_diffrn_reflns_limit_k_max 16
_diffrn_reflns_limit_k_min -16
_diffrn_reflns_limit_l_max 17
_diffrn_reflns_limit_l_min -17
_diffrn_reflns_number 8292
_diffrn_reflns_theta_full 27.50
_diffrn_reflns_theta_max 28.94
_diffrn_reflns_theta_min 2.21
_diffrn_standards_decay_% 5
_diffrn_standards_number 0
_exptl_absorpt_coefficient_mu 2.674
_exptl_absorpt_correction_T_max 1.000
_exptl_absorpt_correction_T_min 0.804
_exptl_absorpt_correction_type multi-scan
_exptl_absorpt_process_details 'SADABS version 2.10; Bruker, 2003)'
_exptl_crystal_colour colourless
_exptl_crystal_density_diffrn 1.660
_exptl_crystal_density_method 'not measured'
_exptl_crystal_description plate
_exptl_crystal_F_000 358
_exptl_crystal_size_max 0.08
_exptl_crystal_size_mid 0.05
_exptl_crystal_size_min 0.01
_refine_diff_density_max 0.59
_refine_diff_density_min -0.92
_refine_ls_extinction_method none
_refine_ls_goodness_of_fit_ref 0.98
_refine_ls_hydrogen_treatment constr
_refine_ls_matrix_type full
_refine_ls_number_parameters 190
_refine_ls_number_reflns 4198
_refine_ls_number_restraints 0
_refine_ls_restrained_S_all 0.98
_refine_ls_R_factor_all 0.0702
_refine_ls_R_factor_gt 0.0415
_refine_ls_shift/su_max 0.001
_refine_ls_shift/su_mean 0.000
_refine_ls_structure_factor_coef Fsqd
_refine_ls_weighting_details 'calc w=1/[\s^2^(Fo^2^)+(0.0505P)^2^] where P=(Fo^2^+2Fc^2^)/3'
_refine_ls_weighting_scheme calc
_refine_ls_wR_factor_gt 0.0859
_refine_ls_wR_factor_ref 0.0968
_reflns_number_gt 3144
_reflns_number_total 4198
_reflns_threshold_expression >2sigma(I)
_cod_data_source_file so5003.cif
_cod_data_source_block 10
_cod_database_code 2100559

loop_
_symmetry_equiv_pos_as_xyz
'x, y, z'
'-x, -y, -z'

loop_
_atom_site_type_symbol
_atom_site_label
_atom_site_fract_x
_atom_site_fract_y
_atom_site_fract_z
_atom_site_U_iso_or_equiv
_atom_site_adp_type
_atom_site_calc_flag
_atom_site_refinement_flags
_atom_site_occupancy
N N1 0.0981(5) -0.0445(2) 0.1979(2) 0.0214(5) Uani d . 1
C C2 0.2181(6) 0.0405(2) 0.1429(3) 0.0210(6) Uani d . 1
Se Se2 0.14052(6) 0.07943(3) -0.01112(3) 0.01897(9) Uani d . 1
N N3 0.3931(5) 0.1001(2) 0.1918(2) 0.0194(5) Uani d . 1
C C4 0.4500(6) 0.0647(3) 0.3048(2) 0.0236(6) Uani d . 1
O O4 0.6093(5) 0.1120(2) 0.34994(19) 0.0314(5) Uani d . 1
C C5 0.3102(6) -0.0281(3) 0.3613(3) 0.0245(6) Uani d . 1
H H5A 0.3359 -0.0544 0.4378 0.029 Uiso calc R 1
C C6 0.1422(5) -0.0795(2) 0.3089(3) 0.0209(6) Uani d . 1
C C7 -0.0107(6) -0.1780(3) 0.3649(3) 0.0236(6) Uani d . 1
H H7A 0.0355 -0.2433 0.3195 0.028 Uiso calc R 1
H H7B -0.2039 -0.1558 0.3640 0.028 Uiso calc R 1
C C8 0.0425(6) -0.2165(3) 0.4867(3) 0.0255(6) Uani d . 1
H H8A -0.0072 -0.1521 0.5329 0.031 Uiso calc R 1
H H8B 0.2357 -0.2381 0.4882 0.031 Uiso calc R 1
C C9 -0.1119(7) -0.3171(3) 0.5394(3) 0.0313(7) Uani d . 1
H H9A -0.0665 -0.3402 0.6167 0.047 Uiso calc R 1
H H9B -0.0650 -0.3810 0.4936 0.047 Uiso calc R 1
H H9C -0.3037 -0.2950 0.5419 0.047 Uiso calc R 1
N N11 0.4481(5) 0.2217(2) 0.0257(2) 0.0227(5) Uani d . 1
C C12 0.5138(6) 0.1946(3) 0.1253(3) 0.0216(6) Uani d . 1
N N13 0.6875(5) 0.2497(2) 0.1721(2) 0.0247(5) Uani d . 1
H H13A 0.7181 0.2278 0.2427 0.030 Uiso calc R 1
C C14 0.8191(6) 0.3401(3) 0.1118(3) 0.0232(6) Uani d . 1
O O14 0.9837(4) 0.3836(2) 0.15667(19) 0.0316(5) Uani d . 1
C C15 0.7378(6) 0.3730(3) 0.0002(3) 0.0241(6) Uani d . 1
H H15A 0.8101 0.4360 -0.0461 0.029 Uiso calc R 1
C C16 0.5581(6) 0.3141(3) -0.0391(3) 0.0232(6) Uani d . 1
C C17 0.4620(6) 0.3411(3) -0.1530(3) 0.0260(6) Uani d . 1
H H17B 0.2678 0.3628 -0.1416 0.031 Uiso calc R 1
H H17A 0.4877 0.2705 -0.1912 0.031 Uiso calc R 1
C C18 0.5926(6) 0.4350(3) -0.2332(3) 0.0265(6) Uani d . 1
H H18A 0.7797 0.4135 -0.2494 0.032 Uiso calc R 1
H H18B 0.5728 0.5040 -0.1973 0.032 Uiso calc R 1
C C19 0.4659(7) 0.4554(3) -0.3430(3) 0.0365(8) Uani d . 1
H H19A 0.5535 0.5152 -0.3938 0.055 Uiso calc R 1
H H19B 0.2758 0.4793 -0.3266 0.055 Uiso calc R 1
H H19C 0.4864 0.3848 -0.3796 0.055 Uiso calc R 1

loop_
_atom_site_aniso_label
_atom_site_aniso_U_11
_atom_site_aniso_U_22
_atom_site_aniso_U_33
_atom_site_aniso_U_12
_atom_site_aniso_U_13
_atom_site_aniso_U_23
N1 0.0211(12) 0.0241(13) 0.0209(13) -0.0053(9) -0.0078(10) -0.0021(10)
C2 0.0197(13) 0.0227(15) 0.0232(15) -0.0029(10) -0.0088(11) -0.0063(12)
Se2 0.01838(14) 0.02263(15) 0.01808(14) -0.00510(9) -0.00676(9) -0.00343(10)
N3 0.0212(12) 0.0220(12) 0.0175(12) -0.0067(9) -0.0071(9) -0.0033(10)
C4 0.0268(15) 0.0265(16) 0.0191(15) -0.0048(12) -0.0062(12) -0.0026(12)
O4 0.0373(13) 0.0372(13) 0.0244(12) -0.0172(10) -0.0145(10) 0.0004(10)
C5 0.0273(15) 0.0255(15) 0.0219(15) -0.0055(11) -0.0085(12) 0.0008(12)
C6 0.0194(13) 0.0223(14) 0.0219(14) -0.0011(10) -0.0057(11) -0.0035(11)
C7 0.0246(15) 0.0243(15) 0.0234(15) -0.0061(11) -0.0079(12) -0.0002(12)
C8 0.0286(15) 0.0267(15) 0.0225(15) -0.0069(12) -0.0075(12) 0.0011(12)
C9 0.0329(17) 0.0331(18) 0.0293(17) -0.0108(13) -0.0082(13) 0.0027(14)
N11 0.0263(13) 0.0252(13) 0.0190(12) -0.0076(10) -0.0088(10) -0.0010(10)
C12 0.0214(14) 0.0211(14) 0.0241(15) -0.0047(11) -0.0041(11) -0.0053(12)
N13 0.0257(13) 0.0307(14) 0.0194(13) -0.0083(10) -0.0068(10) -0.0009(11)
C14 0.0236(15) 0.0258(15) 0.0229(15) -0.0075(11) -0.0048(12) -0.0067(12)
O14 0.0335(12) 0.0375(13) 0.0282(12) -0.0185(10) -0.0093(10) -0.0026(10)
C15 0.0223(14) 0.0232(15) 0.0279(16) -0.0075(11) -0.0032(12) -0.0026(13)
C16 0.0201(14) 0.0243(15) 0.0258(15) -0.0036(11) -0.0043(11) -0.0024(12)
C17 0.0244(15) 0.0321(17) 0.0229(15) -0.0094(12) -0.0034(12) -0.0017(13)
C18 0.0283(16) 0.0278(16) 0.0240(16) -0.0076(12) -0.0043(12) -0.0002(13)
C19 0.046(2) 0.039(2) 0.0265(17) -0.0169(16) -0.0099(15) 0.0041(15)

loop_
_atom_type_symbol
_atom_type_description
_atom_type_scat_dispersion_real
_atom_type_scat_dispersion_imag
_atom_type_scat_source
C C 0.0033 0.0016 'International Tables Vol C Tables 4.2.6.8 and 6.1.1.4'
H H 0.0000 0.0000 'International Tables Vol C Tables 4.2.6.8 and 6.1.1.4'
N N 0.0061 0.0033 'International Tables Vol C Tables 4.2.6.8 and 6.1.1.4'
O O 0.0106 0.0060 'International Tables Vol C Tables 4.2.6.8 and 6.1.1.4'
Se Se -0.0929 2.2259 'International Tables Vol C Tables 4.2.6.8 and 6.1.1.4'

loop_
_geom_angle_atom_site_label_1
_geom_angle_atom_site_label_2
_geom_angle_atom_site_label_3
_geom_angle_site_symmetry_3
_geom_angle
C2 N1 C6 . 119.6(2)
N1 C2 N3 . 122.6(3)
N1 C2 Se2 . 115.2(2)
N3 C2 Se2 . 122.2(2)
C2 Se2 Se2 2 89.43(9)
C2 N3 C4 . 119.6(2)
C2 N3 C12 . 119.0(2)
C4 N3 C12 . 121.4(2)
O4 C4 N3 . 121.9(3)
O4 C4 C5 . 123.0(3)
N3 C4 C5 . 115.1(2)
C6 C5 C4 . 121.6(3)
C6 C5 H5A . 119.2
C4 C5 H5A . 119.2
C5 C6 N1 . 121.4(3)
C5 C6 C7 . 123.7(3)
N1 C6 C7 . 114.9(2)
C6 C7 C8 . 114.3(2)
C6 C7 H7A . 108.7
C8 C7 H7A . 108.7
C6 C7 H7B . 108.7
C8 C7 H7B . 108.7
H7A C7 H7B . 107.6
C7 C8 C9 . 112.6(2)
C7 C8 H8A . 109.1
C9 C8 H8A . 109.1
C7 C8 H8B . 109.1
C9 C8 H8B . 109.1
H8A C8 H8B . 107.8
C8 C9 H9A . 109.5
C8 C9 H9B . 109.5
H9A C9 H9B . 109.5
C8 C9 H9C . 109.5
H9A C9 H9C . 109.5
H9B C9 H9C . 109.5
C12 N11 C16 . 118.2(2)
N11 C12 N13 . 124.1(3)
N11 C12 N3 . 117.2(2)
N13 C12 N3 . 118.6(3)
C12 N13 C14 . 122.1(3)
C12 N13 H13A . 119.0
C14 N13 H13A . 119.0
O14 C14 N13 . 119.3(3)
O14 C14 C15 . 127.1(3)
N13 C14 C15 . 113.6(2)
C16 C15 C14 . 120.2(3)
C16 C15 H15A . 119.9
C14 C15 H15A . 119.9
C15 C16 N11 . 121.7(3)
C15 C16 C17 . 124.3(3)
N11 C16 C17 . 114.0(2)
C16 C17 C18 . 117.0(2)
C16 C17 H17B . 108.1
C18 C17 H17B . 108.1
C16 C17 H17A . 108.1
C18 C17 H17A . 108.1
H17B C17 H17A . 107.3
C19 C18 C17 . 110.5(3)
C19 C18 H18A . 111
C17 C18 H18A . 110
C19 C18 H18B . 110
C17 C18 H18B . 109
H18A C18 H18B . 108
C18 C19 H19A . 109.5
C18 C19 H19B . 109.5
H19A C19 H19B . 109.5
C18 C19 H19C . 109.5
H19A C19 H19C . 109.5
H19B C19 H19C . 109.5

loop_
_geom_bond_atom_site_label_1
_geom_bond_atom_site_label_2
_geom_bond_site_symmetry_2
_geom_bond_distance
N1 C2 . 1.296(4)
N1 C6 . 1.379(4)
C2 N3 . 1.407(3)
C2 Se2 . 1.921(3)
Se2 Se2 2 2.4427(6)
N3 C4 . 1.421(4)
N3 C12 . 1.437(4)
C4 O4 . 1.236(3)
C4 C5 . 1.423(4)
C5 C6 . 1.348(4)
C5 H5A . 0.9500
C6 C7 . 1.509(4)
C7 C8 . 1.520(4)
C7 H7A . 0.9900
C7 H7B . 0.9900
C8 C9 . 1.522(4)
C8 H8A . 0.9900
C8 H8B . 0.9900
C9 H9A . 0.9800
C9 H9B . 0.9800
C9 H9C . 0.9800
N11 C12 . 1.272(4)
N11 C16 . 1.386(4)
C12 N13 . 1.356(3)
N13 C14 . 1.396(4)
N13 H13A . 0.8800
C14 O14 . 1.230(3)
C14 C15 . 1.443(4)
C15 C16 . 1.360(4)
C15 H15A . 0.9500
C16 C17 . 1.491(4)
C17 C18 . 1.526(4)
C17 H17B . 0.9900
C17 H17A . 0.9900
C18 C19 . 1.515(4)
C18 H18A . 0.96
C18 H18B . 0.96
C19 H19A . 0.9800
C19 H19B . 0.9800
C19 H19C . 0.9800
